data_4035719
loop_
_publ_author_name
'Wen, Hao'
'Cao, Wei'
'Liu, Yu'
'Wang, Liang'
'Chen, Ping'
'Tang, Yu'

_publ_section_title
;
 Metal-Free [2 + 2 + 2] Cycloaddition of Ynamide-Nitriles with Ynamides: A
 Highly Regio- and Chemoselective Synthesis of \d-Carboline Derivatives.
;
_journal_issue 21
_journal_name_full 'The Journal of organic chemistry'
_journal_page_first 13308
_journal_page_last 13324
_journal_paper_doi 10.1021/acs.joc.8b02112
_journal_volume 83
_journal_year 2018
_chemical_formula_moiety 'C32 H24 N4 O4 S2'
_chemical_formula_sum 'C32 H24 N4 O4 S2'
_chemical_formula_weight 592.67
_space_group_crystal_system triclinic
_space_group_IT_number 2
_space_group_name_Hall '-P 1'
_space_group_name_H-M_alt 'P -1'
_atom_sites_solution_hydrogens geom
_atom_sites_solution_primary dual
_audit_creation_date 2017-06-28
_audit_creation_method
;
Olex2 1.2-beta
(compiled 2017.03.28 svn.r3405 for OlexSys, GUI svn.r5337)
;
_cell_angle_alpha 82.413(3)
_cell_angle_beta 77.103(3)
_cell_angle_gamma 75.947(3)
_cell_formula_units_Z 2
_cell_length_a 7.5067(19)
_cell_length_b 12.180(3)
_cell_length_c 16.789(4)
_cell_measurement_reflns_used 3464
_cell_measurement_temperature 296.15
_cell_measurement_theta_max 27.114
_cell_measurement_theta_min 2.498
_cell_volume 1446.6(6)
_computing_cell_refinement 'SAINT v8.34A (Bruker, 2013)'
_computing_data_reduction 'SAINT v8.34A (Bruker, 2013)'
_computing_molecular_graphics 'Olex2 (Dolomanov et al., 2009)'
_computing_publication_material 'Olex2 (Dolomanov et al., 2009)'
_computing_structure_refinement 'ShelXL (Sheldrick, 2015)'
_computing_structure_solution 'ShelXT (Sheldrick, 2015)'
_diffrn_ambient_temperature 296.15
_diffrn_measured_fraction_theta_full 0.995
_diffrn_measured_fraction_theta_max 0.917
_diffrn_measurement_device_type 'Bruker SMART'
_diffrn_radiation_type MoK\a
_diffrn_radiation_wavelength 0.71073
_diffrn_reflns_av_R_equivalents 0.0228
_diffrn_reflns_av_unetI/netI 0.0407
_diffrn_reflns_Laue_measured_fraction_full 0.995
_diffrn_reflns_Laue_measured_fraction_max 0.917
_diffrn_reflns_limit_h_max 9
_diffrn_reflns_limit_h_min -9
_diffrn_reflns_limit_k_max 15
_diffrn_reflns_limit_k_min -15
_diffrn_reflns_limit_l_max 21
_diffrn_reflns_limit_l_min -21
_diffrn_reflns_number 11762
_diffrn_reflns_point_group_measured_fraction_full 0.995
_diffrn_reflns_point_group_measured_fraction_max 0.917
_diffrn_reflns_theta_full 25.242
_diffrn_reflns_theta_max 27.714
_diffrn_reflns_theta_min 2.498
_exptl_absorpt_coefficient_mu 0.229
_exptl_absorpt_correction_T_max 0.7456
_exptl_absorpt_correction_T_min 0.7023
_exptl_absorpt_correction_type multi-scan
_exptl_absorpt_process_details
'SADABS-2014/3 (Bruker,2014/3) was used for absorption correction. wR2(int) was 0.0343 before and 0.0302 after correction. The Ratio of minimum to maximum transmission is 0.9419. The \l/2 correction factor is 0.00150.'
_exptl_crystal_colour colourless
_exptl_crystal_colour_primary colourless
_exptl_crystal_density_diffrn 1.361
_exptl_crystal_description block
_exptl_crystal_F_000 616
_refine_diff_density_max 0.219
_refine_diff_density_min -0.372
_refine_diff_density_rms 0.044
_refine_ls_extinction_method none
_refine_ls_goodness_of_fit_ref 1.005
_refine_ls_hydrogen_treatment constr
_refine_ls_matrix_type full
_refine_ls_number_parameters 381
_refine_ls_number_reflns 6214
_refine_ls_number_restraints 0
_refine_ls_restrained_S_all 1.005
_refine_ls_R_factor_all 0.0707
_refine_ls_R_factor_gt 0.0449
_refine_ls_shift/su_max 0.001
_refine_ls_shift/su_mean 0.000
_refine_ls_structure_factor_coef Fsqd
_refine_ls_weighting_details 'w=1/[\s^2^(Fo^2^)+(0.0479P)^2^+0.4116P] where P=(Fo^2^+2Fc^2^)/3'
_refine_ls_weighting_scheme calc
_refine_ls_wR_factor_gt 0.0983
_refine_ls_wR_factor_ref 0.1101
_reflns_Friedel_coverage 0.000
_reflns_number_gt 4460
_reflns_number_total 6214
_reflns_threshold_expression 'I > 2\s(I)'
_cod_data_source_file jo8b02112_si_002.cif
_cod_data_source_block hz45_0m
_cod_database_code 4035719
_shelx_shelxl_version_number 2014/7
_shelx_space_group_comment
;
The symmetry employed for this shelxl refinement is uniquely defined
by the following loop, which should always be used as a source of
symmetry information in preference to the above space-group names.
They are only intended as comments.
;
_olex2_refinement_description
;
1. Fixed Uiso
 At 1.2 times of:
  All C(H) groups
 At 1.5 times of:
  All C(H,H,H) groups
2.a Aromatic/amide H refined with riding coordinates:
 C7(H7), C8(H8), C9(H9), C10(H10), C14(H14), C15(H15), C16(H16), C17(H17),
 C18(H18), C20(H20), C21(H21), C22(H22), C23(H23), C24(H24), C28(H28), C29(H29),
  C30(H30), C31(H31)
2.b Idealised Me refined as rotating group:
 C4(H4A,H4B,H4C), C32(H32A,H32B,H32C)
;
_olex2_submission_special_instructions 'No special instructions were received'

loop_
_space_group_symop_operation_xyz
'x, y, z'
'-x, -y, -z'

loop_
_atom_site_label
_atom_site_type_symbol
_atom_site_fract_x
_atom_site_fract_y
_atom_site_fract_z
_atom_site_U_iso_or_equiv
_atom_site_adp_type
_atom_site_occupancy
_atom_site_site_symmetry_order
_atom_site_calc_flag
_atom_site_refinement_flags_posn
S1 S 0.47834(7) 0.08087(4) 0.70721(4) 0.04288(15) Uani 1 1 d .
S2 S 0.61977(7) 0.67639(4) 0.66940(3) 0.04201(15) Uani 1 1 d .
O1 O 0.4654(2) -0.02707(12) 0.74987(11) 0.0584(4) Uani 1 1 d .
O2 O 0.3274(2) 0.17629(13) 0.72474(11) 0.0597(5) Uani 1 1 d .
O3 O 0.5488(2) 0.75219(11) 0.60640(10) 0.0539(4) Uani 1 1 d .
O4 O 0.4918(2) 0.64756(13) 0.74035(10) 0.0647(5) Uani 1 1 d .
N1 N 0.6636(2) 0.11300(12) 0.72870(10) 0.0333(4) Uani 1 1 d .
N2 N 0.6921(2) 0.26733(12) 0.63133(10) 0.0325(4) Uani 1 1 d .
N3 N 0.7377(2) 0.55352(12) 0.62840(10) 0.0344(4) Uani 1 1 d .
N4 N 1.0587(3) 0.1007(2) 0.54605(16) 0.0816(7) Uani 1 1 d .
C1 C 0.6889(3) 0.22773(14) 0.70889(12) 0.0321(4) Uani 1 1 d .
C2 C 0.7100(2) 0.37444(14) 0.61342(11) 0.0301(4) Uani 1 1 d .
C3 C 0.7218(3) 0.44476(14) 0.67046(11) 0.0310(4) Uani 1 1 d .
C4 C 0.7934(4) 0.7277(2) 0.6960(2) 0.0769(9) Uani 1 1 d .
H4A H 0.8834 0.7418 0.6475 0.115 Uiso 1 1 calc GR
H4B H 0.8547 0.6725 0.7332 0.115 Uiso 1 1 calc GR
H4C H 0.7381 0.7971 0.7219 0.115 Uiso 1 1 calc GR
C5 C 0.7468(3) 0.54336(15) 0.54316(12) 0.0337(4) Uani 1 1 d .
C6 C 0.7280(3) 0.43491(15) 0.53333(12) 0.0319(4) Uani 1 1 d .
C7 C 0.7320(3) 0.40368(17) 0.45648(12) 0.0393(5) Uani 1 1 d .
H7 H 0.7206 0.3313 0.4497 0.047 Uiso 1 1 calc R
C8 C 0.7533(3) 0.48251(19) 0.39033(13) 0.0474(5) Uani 1 1 d .
H8 H 0.7532 0.4641 0.3383 0.057 Uiso 1 1 calc R
C9 C 0.7751(3) 0.58960(19) 0.40082(14) 0.0488(6) Uani 1 1 d .
H9 H 0.7910 0.6411 0.3551 0.059 Uiso 1 1 calc R
C10 C 0.7738(3) 0.62194(17) 0.47664(13) 0.0434(5) Uani 1 1 d .
H10 H 0.7904 0.6933 0.4828 0.052 Uiso 1 1 calc R
C11 C 0.7325(3) 0.40086(15) 0.75070(12) 0.0343(4) Uani 1 1 d .
C12 C 0.7095(3) 0.28776(15) 0.77047(11) 0.0343(4) Uani 1 1 d .
C13 C 0.7089(3) 0.23270(16) 0.85538(13) 0.0446(5) Uani 1 1 d .
C14 C 0.8723(4) 0.1972(2) 0.88539(16) 0.0665(7) Uani 1 1 d .
H14 H 0.9852 0.2080 0.8527 0.080 Uiso 1 1 calc R
C15 C 0.8679(7) 0.1453(3) 0.9644(2) 0.1001(13) Uani 1 1 d .
H15 H 0.9779 0.1223 0.9847 0.120 Uiso 1 1 calc R
C16 C 0.7013(9) 0.1279(3) 1.0128(2) 0.1156(17) Uani 1 1 d .
H16 H 0.6991 0.0926 1.0655 0.139 Uiso 1 1 calc R
C17 C 0.5395(6) 0.1623(3) 0.98321(19) 0.0988(13) Uani 1 1 d .
H17 H 0.4271 0.1508 1.0161 0.119 Uiso 1 1 calc R
C18 C 0.5417(4) 0.21445(19) 0.90446(15) 0.0654(7) Uani 1 1 d .
H18 H 0.4312 0.2372 0.8845 0.078 Uiso 1 1 calc R
C19 C 0.7767(3) 0.46160(15) 0.81315(12) 0.0405(5) Uani 1 1 d .
C20 C 0.9597(4) 0.4654(2) 0.81024(14) 0.0581(6) Uani 1 1 d .
H20 H 1.0544 0.4299 0.7698 0.070 Uiso 1 1 calc R
C21 C 1.0041(5) 0.5221(3) 0.86743(19) 0.0803(9) Uani 1 1 d .
H21 H 1.1279 0.5253 0.8648 0.096 Uiso 1 1 calc R
C22 C 0.8656(7) 0.5731(2) 0.92727(19) 0.0888(11) Uani 1 1 d .
H22 H 0.8949 0.6121 0.9649 0.107 Uiso 1 1 calc R
C23 C 0.6847(6) 0.5671(2) 0.93216(17) 0.0848(10) Uani 1 1 d .
H23 H 0.5912 0.6005 0.9739 0.102 Uiso 1 1 calc R
C24 C 0.6396(4) 0.51177(19) 0.87557(14) 0.0611(7) Uani 1 1 d .
H24 H 0.5157 0.5081 0.8793 0.073 Uiso 1 1 calc R
C25 C 0.8158(3) 0.02169(15) 0.74587(13) 0.0351(4) Uani 1 1 d .
C26 C 0.9818(3) -0.00654(17) 0.68836(15) 0.0445(5) Uani 1 1 d .
C27 C 1.0178(3) 0.0553(2) 0.60932(18) 0.0553(6) Uani 1 1 d .
C28 C 1.1216(3) -0.0990(2) 0.70726(19) 0.0615(7) Uani 1 1 d .
H28 H 1.2321 -0.1188 0.6690 0.074 Uiso 1 1 calc R
C29 C 1.0972(4) -0.1605(2) 0.7816(2) 0.0680(8) Uani 1 1 d .
H29 H 1.1908 -0.2221 0.7937 0.082 Uiso 1 1 calc R
C30 C 0.9352(4) -0.13139(19) 0.83815(17) 0.0595(7) Uani 1 1 d .
H30 H 0.9195 -0.1731 0.8888 0.071 Uiso 1 1 calc R
C31 C 0.7945(3) -0.04053(16) 0.82066(14) 0.0458(5) Uani 1 1 d .
H31 H 0.6849 -0.0214 0.8596 0.055 Uiso 1 1 calc R
C32 C 0.5282(4) 0.0649(2) 0.60175(16) 0.0635(7) Uani 1 1 d .
H32A H 0.6365 0.0045 0.5889 0.095 Uiso 1 1 calc GR
H32B H 0.5523 0.1343 0.5719 0.095 Uiso 1 1 calc GR
H32C H 0.4230 0.0470 0.5867 0.095 Uiso 1 1 calc GR

loop_
_atom_site_aniso_label
_atom_site_aniso_U_11
_atom_site_aniso_U_22
_atom_site_aniso_U_33
_atom_site_aniso_U_23
_atom_site_aniso_U_13
_atom_site_aniso_U_12
S1 0.0342(3) 0.0338(3) 0.0621(4) 0.0034(2) -0.0128(2) -0.0113(2)
S2 0.0409(3) 0.0277(2) 0.0559(3) -0.0105(2) -0.0108(3) 0.0003(2)
O1 0.0510(10) 0.0406(8) 0.0899(13) 0.0149(8) -0.0237(9) -0.0239(7)
O2 0.0365(9) 0.0476(9) 0.0857(12) 0.0069(8) -0.0082(8) -0.0016(7)
O3 0.0587(10) 0.0318(7) 0.0664(10) -0.0047(7) -0.0197(8) 0.0060(7)
O4 0.0651(11) 0.0511(9) 0.0586(10) -0.0112(8) 0.0096(9) 0.0069(8)
N1 0.0345(9) 0.0227(7) 0.0436(10) -0.0009(7) -0.0095(7) -0.0073(6)
N2 0.0353(9) 0.0248(7) 0.0375(9) -0.0032(7) -0.0066(7) -0.0071(6)
N3 0.0376(9) 0.0232(7) 0.0408(9) -0.0028(7) -0.0033(7) -0.0073(7)
N4 0.0703(16) 0.0799(16) 0.0822(18) -0.0091(14) 0.0159(14) -0.0204(13)
C1 0.0326(10) 0.0237(9) 0.0389(11) -0.0017(8) -0.0049(8) -0.0063(7)
C2 0.0278(10) 0.0276(9) 0.0339(10) -0.0032(8) -0.0050(8) -0.0047(7)
C3 0.0310(10) 0.0237(8) 0.0369(11) -0.0031(8) -0.0026(8) -0.0066(7)
C4 0.082(2) 0.0358(12) 0.130(3) -0.0248(14) -0.0542(18) -0.0061(12)
C5 0.0277(10) 0.0316(9) 0.0381(11) -0.0006(8) -0.0035(8) -0.0035(8)
C6 0.0272(9) 0.0307(9) 0.0365(11) -0.0016(8) -0.0049(8) -0.0056(7)
C7 0.0376(11) 0.0408(11) 0.0395(12) -0.0040(9) -0.0083(9) -0.0075(9)
C8 0.0470(13) 0.0556(13) 0.0360(12) 0.0018(10) -0.0086(10) -0.0069(10)
C9 0.0466(13) 0.0465(12) 0.0431(13) 0.0112(10) -0.0038(10) -0.0037(10)
C10 0.0394(12) 0.0313(10) 0.0516(14) 0.0052(9) -0.0008(10) -0.0050(9)
C11 0.0386(11) 0.0291(9) 0.0342(11) -0.0074(8) -0.0007(8) -0.0089(8)
C12 0.0403(11) 0.0280(9) 0.0331(10) -0.0025(8) -0.0039(9) -0.0077(8)
C13 0.0712(16) 0.0277(10) 0.0348(11) -0.0047(8) -0.0062(11) -0.0133(10)
C14 0.101(2) 0.0527(14) 0.0577(16) 0.0090(12) -0.0370(16) -0.0282(14)
C15 0.179(4) 0.069(2) 0.075(2) 0.0169(17) -0.075(3) -0.037(2)
C16 0.233(6) 0.059(2) 0.0459(19) 0.0094(15) -0.025(3) -0.026(3)
C17 0.155(4) 0.0583(18) 0.0497(19) 0.0038(15) 0.033(2) -0.014(2)
C18 0.0851(19) 0.0435(13) 0.0494(15) -0.0023(11) 0.0154(13) -0.0071(13)
C19 0.0642(15) 0.0286(10) 0.0309(11) -0.0018(8) -0.0069(10) -0.0168(9)
C20 0.0760(18) 0.0655(15) 0.0440(13) -0.0040(11) -0.0150(12) -0.0340(14)
C21 0.109(3) 0.085(2) 0.072(2) 0.0046(17) -0.0430(19) -0.0515(19)
C22 0.179(4) 0.0554(17) 0.0531(18) -0.0048(14) -0.047(2) -0.043(2)
C23 0.148(3) 0.0568(17) 0.0457(16) -0.0226(13) -0.0054(19) -0.0190(19)
C24 0.0860(19) 0.0477(13) 0.0451(14) -0.0147(11) 0.0009(13) -0.0135(13)
C25 0.0345(11) 0.0237(9) 0.0507(12) -0.0074(8) -0.0129(9) -0.0069(8)
C26 0.0332(11) 0.0349(10) 0.0694(15) -0.0126(10) -0.0077(10) -0.0129(9)
C27 0.0402(13) 0.0502(14) 0.0721(18) -0.0148(13) 0.0051(12) -0.0132(11)
C28 0.0319(12) 0.0452(13) 0.107(2) -0.0159(14) -0.0096(13) -0.0064(10)
C29 0.0513(16) 0.0374(13) 0.120(2) -0.0043(15) -0.0392(17) 0.0008(11)
C30 0.0712(18) 0.0386(12) 0.0755(18) 0.0031(12) -0.0374(15) -0.0079(12)
C31 0.0544(14) 0.0314(10) 0.0523(13) -0.0025(9) -0.0172(11) -0.0051(9)
C32 0.0697(18) 0.0676(16) 0.0689(17) -0.0076(13) -0.0288(14) -0.0300(14)

loop_
_atom_type_symbol
_atom_type_description
_atom_type_scat_dispersion_real
_atom_type_scat_dispersion_imag
_atom_type_scat_source
C C 0.0030 0.0020 'International Tables Vol C Tables 4.2.6.8 and 6.1.1.4'
H H 0.0000 0.0000 'International Tables Vol C Tables 4.2.6.8 and 6.1.1.4'
N N 0.0060 0.0030 'International Tables Vol C Tables 4.2.6.8 and 6.1.1.4'
O O 0.0110 0.0060 'International Tables Vol C Tables 4.2.6.8 and 6.1.1.4'
S S 0.1250 0.1230 'International Tables Vol C Tables 4.2.6.8 and 6.1.1.4'

loop_
_geom_angle_atom_site_label_1
_geom_angle_atom_site_label_2
_geom_angle_atom_site_label_3
_geom_angle
O1 S1 N1 106.11(9)
O1 S1 C32 108.10(12)
O2 S1 O1 119.60(10)
O2 S1 N1 106.24(9)
O2 S1 C32 109.18(12)
N1 S1 C32 106.93(10)
O3 S2 N3 107.88(9)
O3 S2 C4 108.26(12)
O4 S2 O3 118.66(11)
O4 S2 N3 106.80(9)
O4 S2 C4 110.66(14)
N3 S2 C4 103.49(11)
C1 N1 S1 118.59(12)
C25 N1 S1 118.42(12)
C25 N1 C1 120.96(15)
C1 N2 C2 115.62(16)
C3 N3 S2 122.09(12)
C3 N3 C5 106.48(14)
C5 N3 S2 119.07(12)
N2 C1 N1 115.55(16)
N2 C1 C12 125.20(16)
C12 C1 N1 119.25(16)
N2 C2 C3 124.41(17)
N2 C2 C6 126.45(17)
C3 C2 C6 109.09(15)
C2 C3 N3 108.07(16)
C11 C3 N3 131.68(17)
C11 C3 C2 119.98(16)
S2 C4 H4A 109.5
S2 C4 H4B 109.5
S2 C4 H4C 109.5
H4A C4 H4B 109.5
H4A C4 H4C 109.5
H4B C4 H4C 109.5
C6 C5 N3 109.40(16)
C10 C5 N3 129.25(18)
C10 C5 C6 121.33(19)
C5 C6 C2 106.84(17)
C7 C6 C2 132.45(17)
C7 C6 C5 120.70(18)
C6 C7 H7 120.8
C8 C7 C6 118.30(19)
C8 C7 H7 120.8
C7 C8 H8 119.8
C7 C8 C9 120.4(2)
C9 C8 H8 119.8
C8 C9 H9 118.9
C10 C9 C8 122.2(2)
C10 C9 H9 118.9
C5 C10 H10 121.5
C9 C10 C5 117.01(19)
C9 C10 H10 121.5
C3 C11 C12 115.52(17)
C3 C11 C19 124.83(16)
C12 C11 C19 119.54(17)
C1 C12 C11 118.92(17)
C1 C12 C13 120.25(16)
C11 C12 C13 120.83(17)
C14 C13 C12 121.2(2)
C14 C13 C18 119.3(2)
C18 C13 C12 119.5(2)
C13 C14 H14 120.0
C13 C14 C15 120.0(3)
C15 C14 H14 120.0
C14 C15 H15 119.9
C16 C15 C14 120.3(4)
C16 C15 H15 119.9
C15 C16 H16 120.0
C17 C16 C15 120.0(3)
C17 C16 H16 120.0
C16 C17 H17 119.8
C16 C17 C18 120.4(4)
C18 C17 H17 119.8
C13 C18 H18 120.0
C17 C18 C13 120.0(3)
C17 C18 H18 120.0
C20 C19 C11 119.38(19)
C20 C19 C24 118.5(2)
C24 C19 C11 122.1(2)
C19 C20 H20 119.8
C19 C20 C21 120.4(3)
C21 C20 H20 119.8
C20 C21 H21 120.1
C22 C21 C20 119.8(3)
C22 C21 H21 120.1
C21 C22 H22 119.9
C23 C22 C21 120.3(3)
C23 C22 H22 119.9
C22 C23 H23 119.9
C22 C23 C24 120.2(3)
C24 C23 H23 119.9
C19 C24 H24 119.6
C23 C24 C19 120.7(3)
C23 C24 H24 119.6
C26 C25 N1 121.83(18)
C31 C25 N1 118.70(18)
C31 C25 C26 119.46(19)
C25 C26 C27 123.25(19)
C25 C26 C28 119.2(2)
C28 C26 C27 117.5(2)
N4 C27 C26 175.5(3)
C26 C28 H28 119.7
C29 C28 C26 120.5(2)
C29 C28 H28 119.7
C28 C29 H29 120.0
C30 C29 C28 119.9(2)
C30 C29 H29 120.0
C29 C30 H30 119.7
C29 C30 C31 120.6(2)
C31 C30 H30 119.7
C25 C31 C30 120.3(2)
C25 C31 H31 119.9
C30 C31 H31 119.9
S1 C32 H32A 109.5
S1 C32 H32B 109.5
S1 C32 H32C 109.5
H32A C32 H32B 109.5
H32A C32 H32C 109.5
H32B C32 H32C 109.5

loop_
_geom_bond_atom_site_label_1
_geom_bond_atom_site_label_2
_geom_bond_distance
S1 O1 1.4258(15)
S1 O2 1.4222(16)
S1 N1 1.6564(17)
S1 C32 1.753(3)
S2 O3 1.4175(16)
S2 O4 1.4168(17)
S2 N3 1.6892(15)
S2 C4 1.737(3)
N1 C1 1.441(2)
N1 C25 1.439(2)
N2 C1 1.325(2)
N2 C2 1.332(2)
N3 C3 1.435(2)
N3 C5 1.438(2)
N4 C27 1.145(3)
C1 C12 1.398(3)
C2 C3 1.396(3)
C2 C6 1.440(3)
C3 C11 1.394(3)
C4 H4A 0.9600
C4 H4B 0.9600
C4 H4C 0.9600
C5 C6 1.397(3)
C5 C10 1.384(3)
C6 C7 1.385(3)
C7 H7 0.9300
C7 C8 1.376(3)
C8 H8 0.9300
C8 C9 1.391(3)
C9 H9 0.9300
C9 C10 1.379(3)
C10 H10 0.9300
C11 C12 1.416(2)
C11 C19 1.495(3)
C12 C13 1.493(3)
C13 C14 1.381(3)
C13 C18 1.389(3)
C14 H14 0.9300
C14 C15 1.389(4)
C15 H15 0.9300
C15 C16 1.378(6)
C16 H16 0.9300
C16 C17 1.366(6)
C17 H17 0.9300
C17 C18 1.387(4)
C18 H18 0.9300
C19 C20 1.376(3)
C19 C24 1.383(3)
C20 H20 0.9300
C20 C21 1.393(4)
C21 H21 0.9300
C21 C22 1.364(5)
C22 H22 0.9300
C22 C23 1.361(5)
C23 H23 0.9300
C23 C24 1.376(4)
C24 H24 0.9300
C25 C26 1.395(3)
C25 C31 1.376(3)
C26 C27 1.441(4)
C26 C28 1.396(3)
C28 H28 0.9300
C28 C29 1.368(4)
C29 H29 0.9300
C29 C30 1.367(4)
C30 H30 0.9300
C30 C31 1.383(3)
C31 H31 0.9300
C32 H32A 0.9600
C32 H32B 0.9600
C32 H32C 0.9600

loop_
_geom_torsion_atom_site_label_1
_geom_torsion_atom_site_label_2
_geom_torsion_atom_site_label_3
_geom_torsion_atom_site_label_4
_geom_torsion
S1 N1 C1 N2 -55.6(2)
S1 N1 C1 C12 124.96(17)
S1 N1 C25 C26 103.61(19)
S1 N1 C25 C31 -75.1(2)
S2 N3 C3 C2 138.07(14)
S2 N3 C3 C11 -48.1(3)
S2 N3 C5 C6 -140.16(14)
S2 N3 C5 C10 41.3(3)
O1 S1 N1 C1 -166.68(14)
O1 S1 N1 C25 29.34(17)
O2 S1 N1 C1 -38.39(16)
O2 S1 N1 C25 157.63(15)
O3 S2 N3 C3 -137.76(15)
O3 S2 N3 C5 -0.74(17)
O4 S2 N3 C3 -9.17(18)
O4 S2 N3 C5 127.86(15)
N1 C1 C12 C11 -179.38(16)
N1 C1 C12 C13 1.1(3)
N1 C25 C26 C27 2.7(3)
N1 C25 C26 C28 -177.40(18)
N1 C25 C31 C30 177.72(19)
N2 C1 C12 C11 1.2(3)
N2 C1 C12 C13 -178.27(18)
N2 C2 C3 N3 -179.34(16)
N2 C2 C3 C11 6.0(3)
N2 C2 C6 C5 -178.84(17)
N2 C2 C6 C7 0.0(3)
N3 C3 C11 C12 -179.96(18)
N3 C3 C11 C19 -3.7(3)
N3 C5 C6 C2 -1.0(2)
N3 C5 C6 C7 179.99(16)
N3 C5 C10 C9 -179.53(19)
C1 N1 C25 C26 -60.0(3)
C1 N1 C25 C31 121.4(2)
C1 N2 C2 C3 -1.2(3)
C1 N2 C2 C6 176.14(17)
C1 C12 C13 C14 105.6(2)
C1 C12 C13 C18 -72.9(3)
C2 N2 C1 N1 178.12(15)
C2 N2 C1 C12 -2.4(3)
C2 C3 C11 C12 -6.7(3)
C2 C3 C11 C19 169.51(18)
C2 C6 C7 C8 -179.27(19)
C3 N3 C5 C6 2.8(2)
C3 N3 C5 C10 -175.73(19)
C3 C2 C6 C5 -1.2(2)
C3 C2 C6 C7 177.6(2)
C3 C11 C12 C1 3.5(3)
C3 C11 C12 C13 -177.07(18)
C3 C11 C19 C20 -78.6(3)
C3 C11 C19 C24 103.2(2)
C4 S2 N3 C3 107.66(18)
C4 S2 N3 C5 -115.32(17)
C5 N3 C3 C2 -3.51(19)
C5 N3 C3 C11 170.3(2)
C5 C6 C7 C8 -0.6(3)
C6 C2 C3 N3 3.0(2)
C6 C2 C3 C11 -171.74(17)
C6 C5 C10 C9 2.1(3)
C6 C7 C8 C9 1.7(3)
C7 C8 C9 C10 -0.9(3)
C8 C9 C10 C5 -1.0(3)
C10 C5 C6 C2 177.64(17)
C10 C5 C6 C7 -1.3(3)
C11 C12 C13 C14 -73.9(3)
C11 C12 C13 C18 107.6(2)
C11 C19 C20 C21 179.6(2)
C11 C19 C24 C23 180.0(2)
C12 C11 C19 C20 97.5(2)
C12 C11 C19 C24 -80.7(3)
C12 C13 C14 C15 -179.4(2)
C12 C13 C18 C17 179.4(2)
C13 C14 C15 C16 0.8(4)
C14 C13 C18 C17 0.8(3)
C14 C15 C16 C17 -0.5(5)
C15 C16 C17 C18 0.3(5)
C16 C17 C18 C13 -0.5(4)
C18 C13 C14 C15 -1.0(4)
C19 C11 C12 C1 -172.99(18)
C19 C11 C12 C13 6.5(3)
C19 C20 C21 C22 0.8(4)
C20 C19 C24 C23 1.8(3)
C20 C21 C22 C23 1.1(4)
C21 C22 C23 C24 -1.5(5)
C22 C23 C24 C19 0.0(4)
C24 C19 C20 C21 -2.2(3)
C25 N1 C1 N2 108.0(2)
C25 N1 C1 C12 -71.5(2)
C25 C26 C28 C29 -0.7(3)
C26 C25 C31 C30 -1.0(3)
C26 C28 C29 C30 -0.2(4)
C27 C26 C28 C29 179.3(2)
C28 C29 C30 C31 0.5(4)
C29 C30 C31 C25 0.1(4)
C31 C25 C26 C27 -178.7(2)
C31 C25 C26 C28 1.3(3)
C32 S1 N1 C1 78.11(16)
C32 S1 N1 C25 -85.86(17)
